data_4117812
loop_
_publ_author_name
'Daniel A. DiRocco'
'Kevin M. Oberg'
'Tomislav Rovis'

_publ_section_title
;
 Isolable Analogues of the Breslow Intermediate Derived from Chiral
 Triazolylidene Carbenes
;
_journal_name_full 'Journal of the American Chemical Society'
_journal_page_first 6143
_journal_page_last 6145
_journal_paper_doi 10.1021/ja302031v
_journal_volume 134
_journal_year 2012
_chemical_absolute_configuration rmad
_chemical_formula_sum 'C34 H27 Br3 N4 O'
_chemical_formula_weight 747.33
_chemical_name_systematic
; 
 ? 
;
_space_group_IT_number 4
_symmetry_cell_setting monoclinic
_symmetry_space_group_name_Hall 'P 2yb'
_symmetry_space_group_name_H-M 'P 1 21 1'
_atom_sites_solution_hydrogens geom
_atom_sites_solution_primary direct
_atom_sites_solution_secondary difmap
_audit_creation_method SHELXL-97
_cell_angle_alpha 90.00
_cell_angle_beta 90.677(2)
_cell_angle_gamma 90.00
_cell_formula_units_Z 2
_cell_length_a 9.8520(4)
_cell_length_b 8.8052(4)
_cell_length_c 17.8104(7)
_cell_measurement_reflns_used 9549
_cell_measurement_temperature 120
_cell_measurement_theta_max 23.98
_cell_measurement_theta_min 2.35
_cell_volume 1544.92(11)
_computing_cell_refinement 'APEX2 (Bruker, 2009)'
_computing_data_collection 'APEX2 (Bruker, 2009)'
_computing_data_reduction 'APEX2 (Bruker, 2009)'
_computing_molecular_graphics 'Bruker SHELXTL'
_computing_publication_material 'Bruker SHELXTL'
_computing_structure_refinement 'SHELXL-97 (Sheldrick, 2008)'
_computing_structure_solution 'SHELXS-97 (Sheldrick, 2008)'
_diffrn_ambient_temperature 120
_diffrn_measured_fraction_theta_full 0.968
_diffrn_measured_fraction_theta_max 0.968
_diffrn_measurement_device_type 'Bruker APEX-II CCD'
_diffrn_measurement_method '\f and \w scans'
_diffrn_radiation_monochromator graphite
_diffrn_radiation_source 'fine-focus sealed tube'
_diffrn_radiation_type MoK\a
_diffrn_radiation_wavelength 0.71073
_diffrn_reflns_av_R_equivalents 0.0534
_diffrn_reflns_av_sigmaI/netI 0.0924
_diffrn_reflns_limit_h_max 13
_diffrn_reflns_limit_h_min -13
_diffrn_reflns_limit_k_max 12
_diffrn_reflns_limit_k_min -12
_diffrn_reflns_limit_l_max 24
_diffrn_reflns_limit_l_min -24
_diffrn_reflns_number 29601
_diffrn_reflns_theta_full 29.58
_diffrn_reflns_theta_max 29.58
_diffrn_reflns_theta_min 2.07
_exptl_absorpt_coefficient_mu 3.951
_exptl_absorpt_correction_T_max 0.8091
_exptl_absorpt_correction_T_min 0.3807
_exptl_absorpt_correction_type multi-scan
_exptl_absorpt_process_details 'Sheldrick, G. M. (2008) SADABS. University of G\"ottingen, Germany.'
_exptl_crystal_colour gold
_exptl_crystal_density_diffrn 1.607
_exptl_crystal_description plate
_exptl_crystal_F_000 744
_exptl_crystal_size_max 0.30
_exptl_crystal_size_mid 0.15
_exptl_crystal_size_min 0.06
_refine_diff_density_max 1.528
_refine_diff_density_min -0.620
_refine_diff_density_rms 0.088
_refine_ls_abs_structure_details 'Flack H D (1983), Acta Cryst. A39, 876-881'
_refine_ls_abs_structure_Flack 0.015(13)
_refine_ls_extinction_method none
_refine_ls_goodness_of_fit_ref 1.031
_refine_ls_hydrogen_treatment constr
_refine_ls_matrix_type full
_refine_ls_number_parameters 381
_refine_ls_number_reflns 8429
_refine_ls_number_restraints 1
_refine_ls_restrained_S_all 1.031
_refine_ls_R_factor_all 0.1373
_refine_ls_R_factor_gt 0.0618
_refine_ls_shift/su_max 0.006
_refine_ls_shift/su_mean 0.001
_refine_ls_structure_factor_coef Fsqd
_refine_ls_weighting_details 'calc w=1/[\s^2^(Fo^2^)+(0.0864P)^2^+0.0000P] where P=(Fo^2^+2Fc^2^)/3'
_refine_ls_weighting_scheme calc
_refine_ls_wR_factor_gt 0.1507
_refine_ls_wR_factor_ref 0.1760
_reflns_number_gt 4498
_reflns_number_total 8429
_reflns_threshold_expression >2sigma(I)
_cod_data_source_file ja302031v_si_003.cif
_cod_data_source_block rovis140
_cod_database_code 4117812

loop_
_symmetry_equiv_pos_as_xyz
'x, y, z'
'-x, y+1/2, -z'

loop_
_atom_site_label
_atom_site_type_symbol
_atom_site_fract_x
_atom_site_fract_y
_atom_site_fract_z
_atom_site_U_iso_or_equiv
_atom_site_adp_type
_atom_site_occupancy
_atom_site_symmetry_multiplicity
_atom_site_calc_flag
_atom_site_refinement_flags
Br1 Br 0.93444(8) 0.79908(8) 0.72993(5) 0.0674(2) Uani 1 1 d .
Br2 Br 0.45250(9) 0.44433(9) 0.72491(4) 0.0694(3) Uani 1 1 d .
Br3 Br 0.61195(12) 0.76152(12) 0.46701(5) 0.0914(4) Uani 1 1 d .
C1 C 0.8454(6) 0.4780(6) 0.8095(3) 0.0363(13) Uani 1 1 d .
C2 C 0.9602(6) 0.4655(6) 0.9403(3) 0.0312(11) Uani 1 1 d .
H2 H 0.9725 0.3556 0.9346 0.037 Uiso 1 1 calc R
C3 C 1.0997(6) 0.5424(6) 0.9409(3) 0.0366(13) Uani 1 1 d .
C4 C 1.1778(6) 0.5941(7) 0.8848(4) 0.0442(15) Uani 1 1 d .
H4 H 1.1483 0.5853 0.8352 0.053 Uiso 1 1 calc R
C5 C 1.3025(8) 0.6607(8) 0.9012(5) 0.063(2) Uani 1 1 d .
H5 H 1.3560 0.6966 0.8623 0.076 Uiso 1 1 calc R
C6 C 1.3480(8) 0.6742(9) 0.9747(6) 0.072(2) Uani 1 1 d .
H6 H 1.4327 0.7161 0.9855 0.087 Uiso 1 1 calc R
C7 C 1.2658(7) 0.6248(9) 1.0313(5) 0.065(2) Uani 1 1 d .
H7 H 1.2945 0.6371 1.0809 0.077 Uiso 1 1 calc R
C8 C 1.1409(7) 0.5569(7) 1.0167(4) 0.0476(17) Uani 1 1 d .
C9 C 1.0366(7) 0.4953(7) 1.0682(3) 0.0439(15) Uani 1 1 d .
H9A H 1.0583 0.3923 1.0835 0.053 Uiso 1 1 calc R
H9B H 1.0281 0.5583 1.1126 0.053 Uiso 1 1 calc R
C10 C 0.9105(6) 0.4996(6) 1.0216(3) 0.0389(14) Uani 1 1 d .
H10 H 0.8429 0.4257 1.0384 0.047 Uiso 1 1 calc R
C11 C 0.7366(6) 0.6647(7) 0.9816(3) 0.0369(13) Uani 1 1 d .
H11A H 0.7054 0.7691 0.9834 0.044 Uiso 1 1 calc R
H11B H 0.6673 0.6011 1.0038 0.044 Uiso 1 1 calc R
C12 C 0.7569(6) 0.6189(6) 0.9023(3) 0.0346(13) Uani 1 1 d .
C13 C 0.6984(7) 0.6143(7) 0.7143(3) 0.0406(14) Uani 1 1 d .
C14 C 0.5828(7) 0.5723(7) 0.6760(4) 0.0462(16) Uani 1 1 d .
C15 C 0.5531(8) 0.6179(8) 0.6041(4) 0.0521(18) Uani 1 1 d .
H15 H 0.4728 0.5882 0.5804 0.063 Uiso 1 1 calc R
C16 C 0.6425(9) 0.7062(7) 0.5687(4) 0.0543(19) Uani 1 1 d .
C17 C 0.7593(7) 0.7623(8) 0.6047(4) 0.0523(16) Uani 1 1 d .
H17 H 0.8187 0.8270 0.5801 0.063 Uiso 1 1 calc R
C18 C 0.7831(7) 0.7177(7) 0.6784(4) 0.0440(16) Uani 1 1 d .
C19 C 0.9085(7) 0.3702(7) 0.7672(3) 0.0387(14) Uani 1 1 d .
C20 C 0.8838(8) 0.3771(8) 0.6299(4) 0.0505(18) Uani 1 1 d .
C21 C 0.8087(11) 0.3446(11) 0.5632(4) 0.084(3) Uani 1 1 d .
H21 H 0.7308 0.2852 0.5660 0.101 Uiso 1 1 calc R
C22 C 0.8483(17) 0.3982(16) 0.4962(5) 0.113(5) Uani 1 1 d .
H22 H 0.7997 0.3707 0.4533 0.136 Uiso 1 1 calc R
C23 C 0.9647(15) 0.4975(15) 0.4892(5) 0.106(4) Uani 1 1 d .
H23 H 0.9884 0.5421 0.4439 0.127 Uiso 1 1 calc R
C24 C 1.0371(14) 0.5208(11) 0.5540(6) 0.104(4) Uani 1 1 d .
H24 H 1.1150 0.5802 0.5516 0.125 Uiso 1 1 calc R
C25 C 1.0026(9) 0.4629(9) 0.6212(4) 0.070(2) Uani 1 1 d .
H25 H 1.0587 0.4803 0.6627 0.085 Uiso 1 1 calc R
C26 C 0.7476(9) 0.1971(9) 0.7038(5) 0.072(2) Uani 1 1 d .
H26A H 0.6619 0.2219 0.6807 0.108 Uiso 1 1 calc R
H26B H 0.7344 0.1731 0.7558 0.108 Uiso 1 1 calc R
H26C H 0.7863 0.1111 0.6788 0.108 Uiso 1 1 calc R
C27 C 1.0357(6) 0.2982(7) 0.7861(3) 0.0361(13) Uani 1 1 d .
H27 H 1.0782 0.3261 0.8309 0.043 Uiso 1 1 calc R
C28 C 1.0977(7) 0.1926(7) 0.7430(3) 0.0412(15) Uani 1 1 d .
H28 H 1.0531 0.1646 0.6988 0.049 Uiso 1 1 calc R
C29 C 1.2272(6) 0.1185(7) 0.7590(3) 0.0396(13) Uani 1 1 d .
C30 C 1.2785(9) 0.0125(9) 0.7097(5) 0.073(3) Uani 1 1 d .
H30 H 1.2281 -0.0093 0.6666 0.087 Uiso 1 1 calc R
C31 C 1.3974(12) -0.0613(12) 0.7203(7) 0.109(4) Uani 1 1 d .
H31 H 1.4270 -0.1309 0.6848 0.131 Uiso 1 1 calc R
C32 C 1.4736(8) -0.0337(11) 0.7830(6) 0.080(3) Uani 1 1 d .
H32 H 1.5548 -0.0851 0.7915 0.095 Uiso 1 1 calc R
C33 C 1.4274(8) 0.0725(14) 0.8339(5) 0.090(3) Uani 1 1 d .
H33 H 1.4785 0.0944 0.8768 0.107 Uiso 1 1 calc R
C34 C 1.3078(6) 0.1449(9) 0.8212(4) 0.0544(18) Uani 1 1 d .
H34 H 1.2789 0.2158 0.8563 0.065 Uiso 1 1 calc R
N1 N 0.8638(5) 0.5172(5) 0.8853(3) 0.0333(11) Uani 1 1 d .
N2 N 0.6800(5) 0.6497(5) 0.8471(3) 0.0383(11) Uani 1 1 d .
N3 N 0.7302(6) 0.5620(6) 0.7877(3) 0.0422(12) Uani 1 1 d .
N4 N 0.8401(5) 0.3277(5) 0.6978(3) 0.0416(12) Uani 1 1 d .
O1 O 0.8610(4) 0.6505(4) 1.0242(2) 0.0366(9) Uani 1 1 d .

loop_
_atom_site_aniso_label
_atom_site_aniso_U_11
_atom_site_aniso_U_22
_atom_site_aniso_U_33
_atom_site_aniso_U_23
_atom_site_aniso_U_13
_atom_site_aniso_U_12
Br1 0.0692(5) 0.0570(4) 0.0756(5) 0.0036(4) -0.0178(4) -0.0113(4)
Br2 0.0683(5) 0.0753(6) 0.0648(5) -0.0023(4) 0.0006(4) -0.0110(4)
Br3 0.1318(9) 0.0930(7) 0.0489(4) 0.0205(4) -0.0243(5) 0.0193(6)
C1 0.045(3) 0.036(3) 0.027(3) 0.001(2) 0.001(2) 0.012(3)
C2 0.043(3) 0.023(2) 0.028(3) 0.005(2) 0.002(2) 0.004(2)
C3 0.045(4) 0.029(3) 0.036(3) 0.000(2) -0.002(3) 0.007(2)
C4 0.043(4) 0.045(3) 0.045(4) 0.001(3) 0.013(3) 0.008(3)
C5 0.044(4) 0.051(4) 0.095(6) 0.003(4) 0.007(4) 0.011(3)
C6 0.042(4) 0.055(5) 0.120(8) -0.003(5) 0.006(5) 0.009(3)
C7 0.044(4) 0.072(5) 0.077(5) -0.015(4) -0.024(4) 0.013(4)
C8 0.041(4) 0.039(3) 0.062(4) -0.014(3) -0.018(3) 0.012(3)
C9 0.061(4) 0.040(3) 0.031(3) 0.000(3) -0.007(3) 0.011(3)
C10 0.054(4) 0.028(3) 0.035(3) 0.002(2) 0.012(3) -0.005(3)
C11 0.030(3) 0.043(3) 0.038(3) -0.009(3) 0.002(2) 0.004(3)
C12 0.032(3) 0.026(3) 0.046(3) -0.004(2) 0.006(3) 0.009(2)
C13 0.054(4) 0.034(3) 0.033(3) -0.002(3) -0.005(3) 0.017(3)
C14 0.048(4) 0.046(3) 0.045(4) -0.006(3) -0.005(3) 0.012(3)
C15 0.068(5) 0.047(4) 0.041(4) -0.004(3) -0.014(3) 0.022(4)
C16 0.082(5) 0.039(3) 0.042(4) 0.009(3) -0.003(4) 0.028(4)
C17 0.061(4) 0.043(4) 0.052(4) 0.018(3) -0.001(3) -0.002(3)
C18 0.051(4) 0.031(3) 0.050(4) 0.000(3) -0.016(3) 0.007(3)
C19 0.047(4) 0.034(3) 0.035(3) -0.002(2) 0.000(3) 0.005(3)
C20 0.063(5) 0.050(4) 0.038(4) -0.009(3) -0.009(3) 0.030(3)
C21 0.121(8) 0.084(6) 0.048(5) -0.010(4) -0.014(5) 0.049(6)
C22 0.170(13) 0.134(10) 0.036(5) -0.003(6) -0.008(6) 0.068(9)
C23 0.162(13) 0.117(9) 0.040(6) 0.008(6) 0.026(7) 0.035(9)
C24 0.152(11) 0.067(6) 0.095(8) 0.028(6) 0.066(8) 0.036(6)
C25 0.090(6) 0.063(5) 0.059(5) 0.027(4) 0.014(4) 0.030(5)
C26 0.077(6) 0.063(5) 0.076(5) -0.018(4) -0.025(5) -0.006(4)
C27 0.056(4) 0.029(3) 0.023(3) 0.002(2) -0.001(2) 0.010(3)
C28 0.055(4) 0.038(3) 0.030(3) 0.000(2) -0.008(3) 0.009(3)
C29 0.046(3) 0.035(3) 0.039(3) -0.002(3) 0.004(3) 0.008(3)
C30 0.082(6) 0.052(4) 0.084(6) -0.029(4) -0.014(5) 0.041(4)
C31 0.099(7) 0.091(8) 0.138(10) -0.044(7) -0.008(7) 0.052(7)
C32 0.039(4) 0.087(6) 0.112(7) 0.025(6) 0.001(5) 0.019(4)
C33 0.044(5) 0.164(11) 0.060(5) 0.024(6) 0.003(4) 0.017(5)
C34 0.035(4) 0.082(5) 0.046(4) 0.005(4) 0.006(3) 0.017(3)
N1 0.038(3) 0.027(2) 0.035(3) -0.0088(19) 0.000(2) 0.005(2)
N2 0.047(3) 0.036(2) 0.033(3) -0.008(2) -0.004(2) 0.022(2)
N3 0.053(3) 0.040(3) 0.034(3) -0.003(2) -0.001(2) 0.021(2)
N4 0.054(3) 0.034(3) 0.037(3) -0.003(2) 0.001(2) 0.006(2)
O1 0.035(2) 0.034(2) 0.041(2) -0.0097(17) -0.0011(17) 0.0000(17)

loop_
_atom_type_symbol
_atom_type_description
_atom_type_scat_dispersion_real
_atom_type_scat_dispersion_imag
_atom_type_scat_source
C C 0.0033 0.0016 'International Tables Vol C Tables 4.2.6.8 and 6.1.1.4'
H H 0.0000 0.0000 'International Tables Vol C Tables 4.2.6.8 and 6.1.1.4'
N N 0.0061 0.0033 'International Tables Vol C Tables 4.2.6.8 and 6.1.1.4'
O O 0.0106 0.0060 'International Tables Vol C Tables 4.2.6.8 and 6.1.1.4'
Br Br -0.2901 2.4595 'International Tables Vol C Tables 4.2.6.8 and 6.1.1.4'

loop_
_geom_angle_atom_site_label_1
_geom_angle_atom_site_label_2
_geom_angle_atom_site_label_3
_geom_angle
C19 C1 N1 130.3(5)
C19 C1 N3 125.7(5)
N1 C1 N3 103.4(4)
N1 C2 C3 116.9(4)
N1 C2 C10 111.1(5)
C3 C2 C10 101.5(4)
C4 C3 C8 121.2(6)
C4 C3 C2 131.6(5)
C8 C3 C2 107.2(5)
C3 C4 C5 119.9(7)
C6 C5 C4 120.7(8)
C7 C6 C5 118.7(8)
C6 C7 C8 121.9(8)
C7 C8 C3 117.5(7)
C7 C8 C9 131.1(7)
C3 C8 C9 111.3(5)
C10 C9 C8 103.0(5)
O1 C10 C9 106.9(5)
O1 C10 C2 108.9(4)
C9 C10 C2 104.1(5)
O1 C11 C12 110.7(5)
N2 C12 N1 114.2(5)
N2 C12 C11 126.5(5)
N1 C12 C11 118.9(5)
C14 C13 C18 116.5(5)
C14 C13 N3 122.9(6)
C18 C13 N3 120.5(6)
C15 C14 C13 123.5(7)
C15 C14 Br2 117.3(5)
C13 C14 Br2 119.2(5)
C16 C15 C14 118.4(7)
C15 C16 C17 122.1(6)
C15 C16 Br3 120.0(6)
C17 C16 Br3 117.8(6)
C18 C17 C16 117.5(6)
C17 C18 C13 121.5(6)
C17 C18 Br1 118.5(5)
C13 C18 Br1 120.0(4)
C1 C19 C27 125.2(5)
C1 C19 N4 116.1(5)
C27 C19 N4 118.7(5)
N4 C20 C25 122.9(6)
N4 C20 C21 120.8(8)
C25 C20 C21 116.3(8)
C22 C21 C20 121.1(12)
C21 C22 C23 121.8(11)
C24 C23 C22 115.1(9)
C25 C24 C23 124.0(12)
C24 C25 C20 121.4(10)
C28 C27 C19 124.5(5)
C27 C28 C29 126.6(5)
C34 C29 C30 114.5(6)
C34 C29 C28 125.2(6)
C30 C29 C28 120.3(6)
C31 C30 C29 124.0(9)
C30 C31 C32 119.9(9)
C31 C32 C33 118.4(8)
C34 C33 C32 120.1(8)
C33 C34 C29 123.1(8)
C1 N1 C12 105.8(4)
C1 N1 C2 131.1(5)
C12 N1 C2 122.9(4)
C12 N2 N3 104.8(4)
N2 N3 C1 111.8(4)
N2 N3 C13 116.1(4)
C1 N3 C13 126.5(5)
C20 N4 C19 121.8(6)
C20 N4 C26 121.1(6)
C19 N4 C26 115.0(5)
C10 O1 C11 110.8(4)

loop_
_geom_bond_atom_site_label_1
_geom_bond_atom_site_label_2
_geom_bond_distance
Br1 C18 1.884(6)
Br2 C14 1.924(7)
Br3 C16 1.897(6)
C1 C19 1.367(8)
C1 N1 1.402(7)
C1 N3 1.406(8)
C2 N1 1.431(7)
C2 C3 1.532(8)
C2 C10 1.563(8)
C3 C4 1.348(9)
C3 C8 1.410(9)
C4 C5 1.389(10)
C5 C6 1.384(12)
C6 C7 1.371(13)
C7 C8 1.390(10)
C8 C9 1.489(10)
C9 C10 1.487(9)
C10 O1 1.416(7)
C11 O1 1.440(7)
C11 C12 1.485(8)
C12 N2 1.263(7)
C12 N1 1.418(7)
C13 C14 1.371(9)
C13 C18 1.395(10)
C13 N3 1.418(7)
C14 C15 1.371(9)
C15 C16 1.337(11)
C16 C17 1.400(10)
C17 C18 1.388(9)
C19 C27 1.441(8)
C19 N4 1.449(7)
C20 N4 1.360(9)
C20 C25 1.403(12)
C20 C21 1.421(10)
C21 C22 1.345(16)
C22 C23 1.45(2)
C23 C24 1.365(16)
C24 C25 1.348(12)
C26 N4 1.472(10)
C27 C28 1.355(8)
C28 C29 1.458(9)
C29 C34 1.375(9)
C29 C30 1.381(10)
C30 C31 1.351(13)
C31 C32 1.360(14)
C32 C33 1.383(14)
C33 C34 1.357(11)
N2 N3 1.404(7)
